data_4081320
loop_
_publ_author_name
'Huynh, Han Vinh'
'Guo, Shuai'
'Wu, Wenqin'

_publ_section_title
;
 Detailed Structural, Spectroscopic, and Electrochemical Trends of Halido
 Mono- and Bis(NHC) Complexes of Au(I) and Au(III)
;
_journal_issue 16
_journal_name_full Organometallics
_journal_page_first 4591
_journal_paper_doi 10.1021/om400563e
_journal_volume 32
_journal_year 2013
_chemical_formula_sum 'C13 H18 Au Cl3 N2'
_chemical_formula_weight 505.61
_chemical_name_systematic
; 
 ? 
;
_space_group_IT_number 92
_symmetry_cell_setting tetragonal
_symmetry_space_group_name_Hall 'P 4abw 2nw'
_symmetry_space_group_name_H-M 'P 41 21 2'
_atom_sites_solution_hydrogens geom
_atom_sites_solution_primary direct
_atom_sites_solution_secondary difmap
_audit_creation_method SHELXL-97
_cell_angle_alpha 90.00(0)
_cell_angle_beta 90.00(0)
_cell_angle_gamma 90.00(0)
_cell_formula_units_Z 4
_cell_length_a 8.7682(7)
_cell_length_b 8.7682(7)
_cell_length_c 20.718(3)
_cell_measurement_reflns_used 930
_cell_measurement_temperature 100(2)
_cell_measurement_theta_max 27.43
_cell_measurement_theta_min 3.04
_cell_volume 1592.8(3)
_computing_cell_refinement 'Bruker SMART'
_computing_data_collection 'Bruker SMART'
_computing_data_reduction 'Bruker SAINT'
_computing_molecular_graphics 'Bruker SHELXTL'
_computing_publication_material 'Bruker SHELXTL'
_computing_structure_refinement 'SHELXL-97 (Sheldrick, 1997)'
_computing_structure_solution 'SHELXS-97 (Sheldrick, 1990)'
_diffrn_ambient_temperature 100(2)
_diffrn_measured_fraction_theta_full 0.999
_diffrn_measured_fraction_theta_max 0.999
_diffrn_measurement_device_type 'CCD area detector'
_diffrn_measurement_method 'phi and omega scans'
_diffrn_radiation_monochromator graphite
_diffrn_radiation_source 'fine-focus sealed tube'
_diffrn_radiation_type MoK\a
_diffrn_radiation_wavelength 0.71073
_diffrn_reflns_av_R_equivalents 0.0489
_diffrn_reflns_av_sigmaI/netI 0.0328
_diffrn_reflns_limit_h_max 10
_diffrn_reflns_limit_h_min -11
_diffrn_reflns_limit_k_max 10
_diffrn_reflns_limit_k_min -11
_diffrn_reflns_limit_l_max 25
_diffrn_reflns_limit_l_min -26
_diffrn_reflns_number 11256
_diffrn_reflns_theta_full 27.50
_diffrn_reflns_theta_max 27.50
_diffrn_reflns_theta_min 2.52
_exptl_absorpt_coefficient_mu 9.727
_exptl_absorpt_correction_T_max 0.1715
_exptl_absorpt_correction_T_min 0.0677
_exptl_absorpt_correction_type multi-scan
_exptl_absorpt_process_details 'Sadabs, (Sheldrick 2001)'
_exptl_crystal_colour Yellow
_exptl_crystal_density_diffrn 2.108
_exptl_crystal_density_meas ?
_exptl_crystal_density_method 'not measured'
_exptl_crystal_description Block
_exptl_crystal_F_000 960
_exptl_crystal_size_max 0.60
_exptl_crystal_size_mid 0.48
_exptl_crystal_size_min 0.28
_refine_diff_density_max 2.561
_refine_diff_density_min -1.081
_refine_diff_density_rms 0.171
_refine_ls_abs_structure_details 'Flack H D (1983), Acta Cryst. A39, 876-881'
_refine_ls_abs_structure_Flack 0.050(13)
_refine_ls_extinction_method none
_refine_ls_goodness_of_fit_ref 1.162
_refine_ls_hydrogen_treatment constr
_refine_ls_matrix_type full
_refine_ls_number_parameters 90
_refine_ls_number_reflns 1831
_refine_ls_number_restraints 0
_refine_ls_restrained_S_all 1.162
_refine_ls_R_factor_all 0.0257
_refine_ls_R_factor_gt 0.0248
_refine_ls_shift/su_max 0.000
_refine_ls_shift/su_mean 0.000
_refine_ls_structure_factor_coef Fsqd
_refine_ls_weighting_details 'calc w=1/[\s^2^(Fo^2^)+(0.0237P)^2^+5.4628P] where P=(Fo^2^+2Fc^2^)/3'
_refine_ls_weighting_scheme calc
_refine_ls_wR_factor_gt 0.0634
_refine_ls_wR_factor_ref 0.0636
_reflns_number_gt 1791
_reflns_number_total 1831
_reflns_threshold_expression >2sigma(I)
_cod_data_source_file om400563e_si_001.cif
_cod_data_source_block b068
_cod_depositor_comments
;
The following automatic conversions were performed:

'_symmetry_cell_setting' value 'Tetragonal' changed to 'tetragonal'
according to /home/saulius/struct/CIF-dictionaries/cif_core.dic
dictionary named 'cif_core.dic' version 2.4.2 from
2011-04-26.

'_exptl_absorpt_correction_type' value 'Multi-scan'
changed to 'multi-scan' according to
/home/saulius/struct/CIF-dictionaries/cif_core.dic dictionary named
'cif_core.dic' version 2.4.2 from 2011-04-26.

Automatic conversion script
Id: cif_fix_values 1891 2012-01-12 08:04:46Z andrius 

The following automatic conversions were performed:

'_exptl_crystal_density_meas' value 'Not Measured' was changed to '?'
- the value is perceived as not measured.

Automatic conversion script
Id: cif_fix_values 3008 2015-01-20 13:52:24Z robertas 
;
_cod_original_sg_symbol_H-M P4(1)2(1)2
_cod_database_code 4081320

loop_
_symmetry_equiv_pos_as_xyz
'x, y, z'
'-x, -y, z+1/2'
'-y+1/2, x+1/2, z+1/4'
'y+1/2, -x+1/2, z+3/4'
'-x+1/2, y+1/2, -z+1/4'
'x+1/2, -y+1/2, -z+3/4'
'y, x, -z'
'-y, -x, -z+1/2'

loop_
_atom_site_label
_atom_site_type_symbol
_atom_site_fract_x
_atom_site_fract_y
_atom_site_fract_z
_atom_site_U_iso_or_equiv
_atom_site_adp_type
_atom_site_occupancy
_atom_site_symmetry_multiplicity
_atom_site_calc_flag
_atom_site_refinement_flags
Au1 Au 0.477233(18) 0.522767(18) 0.2500 0.01245(9) Uani 1 2 d S
Cl1 Cl 0.62452(15) 0.68557(15) 0.19001(6) 0.0166(3) Uani 1 1 d .
Cl2 Cl 0.66397(13) 0.33603(13) 0.2500 0.0221(4) Uani 1 2 d S
N1 N 0.1998(5) 0.6925(5) 0.2083(2) 0.0124(9) Uani 1 1 d .
C1 C 0.3169(6) 0.6831(6) 0.2500 0.0146(15) Uani 1 2 d S
C2 C 0.1116(6) 0.8205(6) 0.2228(2) 0.0124(10) Uani 1 1 d .
C3 C -0.0172(6) 0.8804(6) 0.1942(2) 0.0157(10) Uani 1 1 d .
H3 H -0.0619 0.8351 0.1570 0.019 Uiso 1 1 calc R
C4 C -0.0788(6) 1.0121(6) 0.2229(3) 0.0178(11) Uani 1 1 d .
H4 H -0.1679 1.0567 0.2049 0.021 Uiso 1 1 calc R
C5 C 0.1672(6) 0.5753(7) 0.1578(3) 0.0152(11) Uani 1 1 d .
H5 H 0.2514 0.4985 0.1598 0.018 Uiso 1 1 calc R
C6 C 0.0214(7) 0.4925(7) 0.1737(3) 0.0243(13) Uani 1 1 d .
H6A H 0.0264 0.4537 0.2180 0.036 Uiso 1 1 calc R
H6B H 0.0078 0.4071 0.1437 0.036 Uiso 1 1 calc R
H6C H -0.0649 0.5629 0.1696 0.036 Uiso 1 1 calc R
C7 C 0.1710(8) 0.6452(8) 0.0910(3) 0.0241(14) Uani 1 1 d .
H7A H 0.0875 0.7188 0.0867 0.036 Uiso 1 1 calc R
H7B H 0.1594 0.5648 0.0586 0.036 Uiso 1 1 calc R
H7C H 0.2687 0.6974 0.0846 0.036 Uiso 1 1 calc R

loop_
_atom_site_aniso_label
_atom_site_aniso_U_11
_atom_site_aniso_U_22
_atom_site_aniso_U_33
_atom_site_aniso_U_23
_atom_site_aniso_U_13
_atom_site_aniso_U_12
Au1 0.01346(11) 0.01346(11) 0.01043(13) -0.00169(6) -0.00169(6) 0.00188(9)
Cl1 0.0146(6) 0.0198(6) 0.0155(6) 0.0041(5) 0.0030(5) 0.0013(5)
Cl2 0.0175(6) 0.0175(6) 0.0314(10) -0.0016(7) -0.0016(7) 0.0046(7)
N1 0.014(2) 0.014(2) 0.009(2) -0.0030(17) -0.0002(17) 0.0027(17)
C1 0.020(2) 0.020(2) 0.004(3) -0.002(2) -0.002(2) 0.000(3)
C2 0.014(3) 0.013(2) 0.010(2) 0.0006(19) 0.0021(19) 0.0015(19)
C3 0.016(3) 0.022(3) 0.009(2) 0.0034(19) -0.001(2) 0.001(2)
C4 0.017(2) 0.019(3) 0.018(2) 0.004(2) -0.0005(19) 0.003(2)
C5 0.016(3) 0.019(3) 0.011(3) -0.005(2) -0.0031(19) 0.003(2)
C6 0.024(3) 0.022(3) 0.027(3) -0.009(2) -0.002(2) -0.003(3)
C7 0.032(4) 0.034(4) 0.006(3) -0.003(2) -0.001(2) 0.008(3)

loop_
_atom_type_symbol
_atom_type_description
_atom_type_scat_dispersion_real
_atom_type_scat_dispersion_imag
_atom_type_scat_source
C C 0.0033 0.0016 'International Tables Vol C Tables 4.2.6.8 and 6.1.1.4'
H H 0.0000 0.0000 'International Tables Vol C Tables 4.2.6.8 and 6.1.1.4'
N N 0.0061 0.0033 'International Tables Vol C Tables 4.2.6.8 and 6.1.1.4'
Cl Cl 0.1484 0.1585 'International Tables Vol C Tables 4.2.6.8 and 6.1.1.4'
Au Au -2.0133 8.8022 'International Tables Vol C Tables 4.2.6.8 and 6.1.1.4'

loop_
_geom_angle_atom_site_label_1
_geom_angle_atom_site_label_2
_geom_angle_atom_site_label_3
_geom_angle
_geom_angle_site_symmetry_1
_geom_angle_site_symmetry_3
C1 Au1 Cl1 87.59(3) . .
C1 Au1 Cl1 87.59(3) . 8_665
Cl1 Au1 Cl1 175.19(7) . 8_665
C1 Au1 Cl2 180.000(12) . .
Cl1 Au1 Cl2 92.41(3) . .
Cl1 Au1 Cl2 92.41(3) 8_665 .
C1 N1 C2 109.5(4) . .
C1 N1 C5 123.6(5) . .
C2 N1 C5 126.7(4) . .
N1 C1 N1 108.6(6) 8_665 .
N1 C1 Au1 125.7(3) 8_665 .
N1 C1 Au1 125.7(3) . .
C3 C2 N1 131.9(5) . .
C3 C2 C2 122.0(3) . 8_665
N1 C2 C2 106.1(3) . 8_665
C2 C3 C4 116.4(5) . .
C4 C4 C3 121.6(3) 8_665 .
N1 C5 C6 110.0(5) . .
N1 C5 C7 110.9(5) . .
C6 C5 C7 114.4(5) . .

loop_
_geom_bond_atom_site_label_1
_geom_bond_atom_site_label_2
_geom_bond_distance
_geom_bond_site_symmetry_2
Au1 C1 1.989(7) .
Au1 Cl1 2.2914(13) .
Au1 Cl1 2.2914(13) 8_665
Au1 Cl2 2.3155(17) .
N1 C1 1.344(6) .
N1 C2 1.396(7) .
N1 C5 1.494(7) .
C1 N1 1.344(6) 8_665
C2 C3 1.379(7) .
C2 C2 1.407(10) 8_665
C3 C4 1.407(7) .
C4 C4 1.394(11) 8_665
C5 C6 1.507(8) .
C5 C7 1.514(8) .
